data_4025748
loop_
_publ_author_name
'Yakup G\"une\,s'
'M. Fatih Polat'
'Ertan Sahin'
'Fraser F. Fleming'
'Ramazan Altundas'

_publ_contact_author_address
;Department of Chemistry
Ataturk University 
25240 Erzurum-Turkey
;
_publ_contact_author_email ertan@atauni.edu.tr
_publ_contact_author_fax 00(000)0000000
_publ_contact_author_name 'Sahin, Ertan'
_publ_contact_author_phone 90(442)2314380
_publ_section_title
;
 Enantioselective Synthesis of Cyclic, Quaternary Oxonitriles
;
_journal_name_full 'Journal of Organic Chemistry'
_journal_page_first 7092
_journal_page_last 7098
_journal_paper_doi 10.1021/jo1011202
_journal_volume 75
_journal_year 2010
_chemical_absolute_configuration unk
_chemical_compound_source 'synthesis as described'
_chemical_formula_moiety 'C12 H14 Br1 N1 O1'
_chemical_formula_sum 'C12 H14 Br N O'
_chemical_formula_weight 268.14
_chemical_name_systematic
;
 ?
;
_space_group_IT_number 4
_symmetry_cell_setting monoclinic
_symmetry_Int_Tables_number 4
_symmetry_space_group_name_Hall 'P 2yb'
_symmetry_space_group_name_H-M 'P 1 21 1'
_atom_sites_solution_hydrogens geom
_atom_sites_solution_primary direct
_atom_sites_solution_secondary difmap
_audit_conform_dict_location ftp://ftp.iucr.org/pub/cif_core.dic
_audit_conform_dict_name cif_core.dic
_audit_conform_dict_version 2.4
_audit_creation_date 2010-04-12T16:08:19-00:00
_audit_creation_method 'WinGX routine CIF_UPDATE'
_cell_angle_alpha 90.0000(0)
_cell_angle_beta 90.6624(20)
_cell_angle_gamma 90.0000(0)
_cell_formula_units_Z 4
_cell_length_a 8.3725(3)
_cell_length_b 13.1128(3)
_cell_length_c 11.2624(3)
_cell_measurement_reflns_used 2701
_cell_measurement_temperature 293.1500
_cell_measurement_theta_max 26.3643
_cell_measurement_theta_min 2.3838
_cell_measurement_wavelength 0.71073
_cell_volume 1236.38(6)
_computing_molecular_graphics 'Ortep-3 for Windows (Farrugia, 1997)'
_computing_publication_material 'WinGX publication routines (Farrugia, 1999)'
_computing_structure_refinement 'SHELXL-97 (Sheldrick, 2008)'
_diffrn_ambient_temperature 293(2)
_diffrn_detector_area_resol_mean 10.0000
_diffrn_measured_fraction_theta_full 0.985
_diffrn_measured_fraction_theta_max 0.985
_diffrn_measurement_device
;
RAXIS conversion
;
_diffrn_measurement_method dtprofit.ref
_diffrn_radiation_detector RX
_diffrn_radiation_monochromator graphite
_diffrn_radiation_probe x-ray
_diffrn_radiation_type MoK\a
_diffrn_radiation_wavelength 0.71073
_diffrn_reflns_av_R_equivalents 0.1527
_diffrn_reflns_av_unetI/netI 0.116
_diffrn_reflns_limit_h_max 9
_diffrn_reflns_limit_h_min -10
_diffrn_reflns_limit_k_max 16
_diffrn_reflns_limit_k_min -16
_diffrn_reflns_limit_l_max 14
_diffrn_reflns_limit_l_min -14
_diffrn_reflns_number 26692
_diffrn_reflns_theta_full 26.55
_diffrn_reflns_theta_max 26.55
_diffrn_reflns_theta_min 2.38
_exptl_absorpt_coefficient_mu 3.299
_exptl_absorpt_correction_T_max 01.719
_exptl_absorpt_correction_T_min 0.458
_exptl_absorpt_correction_type multi-scan
_exptl_crystal_colour colourless
_exptl_crystal_density_diffrn 1.441
_exptl_crystal_density_method 'not measured'
_exptl_crystal_description prism
_exptl_crystal_F_000 544
_exptl_crystal_size_max 0.3
_exptl_crystal_size_mid 0.2
_exptl_crystal_size_min 0.1
_refine_diff_density_max 0.253
_refine_diff_density_min -0.427
_refine_diff_density_rms 0.067
_refine_ls_abs_structure_details 'Flack H D (1983), Acta Cryst. A39, 876-881'
_refine_ls_abs_structure_Flack 0.028(16)
_refine_ls_extinction_method none
_refine_ls_goodness_of_fit_ref 1.019
_refine_ls_hydrogen_treatment constr
_refine_ls_matrix_type full
_refine_ls_number_parameters 271
_refine_ls_number_reflns 5090
_refine_ls_number_restraints 1
_refine_ls_restrained_S_all 1.019
_refine_ls_R_factor_all 0.1514
_refine_ls_R_factor_gt 0.0636
_refine_ls_shift/su_max 0
_refine_ls_shift/su_mean 0
_refine_ls_structure_factor_coef Fsqd
_refine_ls_weighting_details 'calc w=1/[\s^2^(Fo^2^)+(0.0369P)^2^+0.0000P] where P=(Fo^2^+2Fc^2^)/3'
_refine_ls_weighting_scheme calc
_refine_ls_wR_factor_gt 0.1144
_refine_ls_wR_factor_ref 0.1448
_reflns_number_gt 2437
_reflns_number_total 5090
_reflns_threshold_expression >2\s(I)
_cod_data_source_file jo1011202_si_002.cif
_cod_data_source_block shelxlramo-yakup-son4
_cod_depositor_comments
;
The following automatic conversions were performed:

'_exptl_absorpt_correction_type' value 'Multi-scan' changed to
'multi-scan' according to the built-in table from CIF Core dictionary
named 'cif_core.dic' version 2.4.1 from 2010-06-29.

Automatic conversion script
Id: cif_fix_values 1646 2011-03-28 12:23:43Z adriana 
;
_cod_original_sg_symbol_H-M 'P 21'
_cod_original_formula_sum 'C12 H14 Br1 N1 O1'
_cod_database_code 4025748

loop_
_symmetry_equiv_pos_as_xyz
'x, y, z'
'-x, y+1/2, -z'

loop_
_atom_site_label
_atom_site_type_symbol
_atom_site_fract_x
_atom_site_fract_y
_atom_site_fract_z
_atom_site_U_iso_or_equiv
_atom_site_adp_type
_atom_site_occupancy
_atom_site_symmetry_multiplicity
_atom_site_calc_flag
_atom_site_refinement_flags
_atom_site_disorder_assembly
_atom_site_disorder_group
Br1 Br 1.12224(11) -0.43072(7) 0.18016(8) 0.1001(4) Uani 1 1 d . . .
Br2 Br 1.33801(15) 0.02926(8) 0.65193(9) 0.1225(5) Uani 1 1 d . . .
C19 C 1.0829(9) -0.0337(5) 0.4428(7) 0.060(2) Uani 1 1 d . . .
O2 O 1.0254(7) -0.0352(5) 0.2277(6) 0.0891(18) Uani 1 1 d . . .
C1 C 1.2314(8) -0.3830(6) -0.0565(6) 0.063(2) Uani 1 1 d . . .
H1 H 1.1687 -0.439 -0.0908 0.076 Uiso 1 1 calc R . .
C2 C 1.1448(9) -0.3419(6) 0.0491(6) 0.061(2) Uani 1 1 d . . .
C11 C 1.5025(9) -0.3521(6) 0.0592(7) 0.067(2) Uani 1 1 d . . .
H11A H 1.4729 -0.2813 0.0474 0.081 Uiso 1 1 calc R . .
H11B H 1.4877 -0.3698 0.142 0.081 Uiso 1 1 calc R . .
C13 C 1.2553(8) -0.0785(6) 0.4328(6) 0.0559(18) Uani 1 1 d . . .
H13 H 1.3188 -0.033 0.383 0.067 Uiso 1 1 calc R . .
C20 C 0.9843(10) -0.0568(6) 0.3251(9) 0.071(2) Uani 1 1 d . . .
C18 C 1.2516(9) -0.1844(6) 0.3755(7) 0.071(2) Uani 1 1 d . . .
H18A H 1.1635 -0.223 0.4082 0.085 Uiso 1 1 calc R . .
H18B H 1.2319 -0.1769 0.2909 0.085 Uiso 1 1 calc R . .
C7 C 1.4021(8) -0.4238(6) -0.0240(6) 0.0640(19) Uani 1 1 d . . .
C14 C 1.3357(9) -0.0875(6) 0.5518(7) 0.065(2) Uani 1 1 d . . .
C23 C 0.9809(10) -0.0781(7) 0.5401(7) 0.076(2) Uani 1 1 d . . .
H23A H 1.0146 -0.147 0.5592 0.091 Uiso 1 1 calc R . .
H23B H 0.9882 -0.0367 0.6114 0.091 Uiso 1 1 calc R . .
O1 O 1.4730(8) -0.4770(7) -0.2239(7) 0.148(3) Uani 1 1 d . . .
C8 C 1.5114(10) -0.4323(9) -0.1354(8) 0.094(3) Uani 1 1 d . . .
C3 C 1.0785(10) -0.2534(7) 0.0576(8) 0.079(2) Uani 1 1 d . . .
H3 H 1.0315 -0.2358 0.1292 0.094 Uiso 1 1 calc R . .
C6 C 1.2479(10) -0.2978(8) -0.1514(8) 0.093(3) Uani 1 1 d . . .
H6A H 1.3403 -0.2559 -0.1327 0.112 Uiso 1 1 calc R . .
H6B H 1.264 -0.3284 -0.2287 0.112 Uiso 1 1 calc R . .
C15 C 1.4121(9) -0.1710(8) 0.5944(7) 0.078(2) Uani 1 1 d . . .
H15 H 1.4573 -0.1681 0.6701 0.093 Uiso 1 1 calc R . .
C16 C 1.4267(10) -0.2656(8) 0.5266(8) 0.094(3) Uani 1 1 d . . .
H16A H 1.3464 -0.3139 0.5521 0.113 Uiso 1 1 calc R . .
H16B H 1.531 -0.2956 0.5411 0.113 Uiso 1 1 calc R . .
C21 C 0.8334(11) -0.1079(9) 0.3628(12) 0.115(4) Uani 1 1 d . . .
H21A H 0.8421 -0.1813 0.3551 0.138 Uiso 1 1 calc R . .
H21B H 0.7434 -0.0845 0.3151 0.138 Uiso 1 1 calc R . .
C9 C 1.6661(11) -0.3807(8) -0.1113(10) 0.105(3) Uani 1 1 d . . .
H9A H 1.6686 -0.314 -0.1486 0.126 Uiso 1 1 calc R . .
H9B H 1.7543 -0.4211 -0.1407 0.126 Uiso 1 1 calc R . .
C10 C 1.6749(10) -0.3712(8) 0.0215(10) 0.103(3) Uani 1 1 d . . .
H10A H 1.7433 -0.3148 0.0449 0.123 Uiso 1 1 calc R . .
H10B H 1.7161 -0.4334 0.0571 0.123 Uiso 1 1 calc R . .
C24 C 1.0906(10) 0.0778(9) 0.4482(8) 0.093(3) Uani 1 1 d . . .
C17 C 1.4050(10) -0.2439(7) 0.3944(8) 0.093(3) Uani 1 1 d . . .
H17A H 1.4949 -0.2047 0.3657 0.111 Uiso 1 1 calc R . .
H17B H 1.4001 -0.3075 0.3506 0.111 Uiso 1 1 calc R . .
C5 C 1.0989(13) -0.2314(10) -0.1553(10) 0.120(4) Uani 1 1 d . . .
H5A H 1.109 -0.1814 -0.2182 0.144 Uiso 1 1 calc R . .
H5B H 1.0067 -0.2737 -0.1734 0.144 Uiso 1 1 calc R . .
C12 C 1.4008(10) -0.5285(7) 0.0250(10) 0.095(3) Uani 1 1 d . . .
N1 N 1.4054(12) -0.6107(7) 0.0571(12) 0.162(5) Uani 1 1 d . . .
C4 C 1.0732(14) -0.1780(9) -0.0409(12) 0.132(4) Uani 1 1 d . . .
H4A H 0.9704 -0.1439 -0.0425 0.159 Uiso 1 1 calc R . .
H4B H 1.1555 -0.1268 -0.0287 0.159 Uiso 1 1 calc R . .
C22 C 0.8138(11) -0.0778(9) 0.4910(11) 0.120(4) Uani 1 1 d . . .
H22A H 0.7663 -0.0106 0.4974 0.144 Uiso 1 1 calc R . .
H22B H 0.7475 -0.1265 0.5325 0.144 Uiso 1 1 calc R . .
N2 N 1.0840(14) 0.1643(7) 0.4426(10) 0.147(4) Uani 1 1 d . . .

loop_
_atom_site_aniso_label
_atom_site_aniso_U_11
_atom_site_aniso_U_22
_atom_site_aniso_U_33
_atom_site_aniso_U_23
_atom_site_aniso_U_13
_atom_site_aniso_U_12
Br1 0.1170(7) 0.1100(8) 0.0738(6) 0.0176(6) 0.0235(5) -0.0260(7)
Br2 0.1751(11) 0.1008(8) 0.0913(7) -0.0276(6) -0.0144(7) -0.0492(7)
C19 0.067(5) 0.041(5) 0.074(5) 0.003(4) 0.006(4) 0.000(4)
O2 0.093(4) 0.102(5) 0.072(4) 0.012(4) -0.007(3) 0.014(4)
C1 0.059(5) 0.072(5) 0.059(5) 0.002(4) -0.003(4) -0.011(4)
C2 0.059(5) 0.066(5) 0.057(5) 0.000(4) 0.005(4) -0.014(4)
C11 0.063(5) 0.067(5) 0.071(5) -0.005(4) 0.000(4) 0.000(4)
C13 0.055(5) 0.065(5) 0.048(4) -0.003(4) 0.006(3) -0.009(4)
C20 0.064(6) 0.058(5) 0.092(7) 0.008(5) -0.015(5) 0.007(4)
C18 0.076(5) 0.078(6) 0.059(5) -0.019(4) -0.003(4) 0.026(5)
C7 0.062(5) 0.060(5) 0.070(5) -0.012(5) 0.002(4) 0.004(4)
C14 0.068(5) 0.066(5) 0.062(5) -0.008(4) 0.011(4) -0.024(4)
C23 0.074(6) 0.080(6) 0.075(6) -0.007(5) 0.020(5) -0.015(5)
O1 0.114(5) 0.205(9) 0.126(6) -0.086(7) 0.029(4) -0.022(6)
C8 0.077(6) 0.112(7) 0.091(6) -0.021(7) 0.023(5) 0.008(6)
C3 0.080(6) 0.074(6) 0.082(6) -0.010(5) 0.009(5) 0.005(5)
C6 0.074(6) 0.134(8) 0.073(6) 0.034(6) -0.001(5) 0.000(6)
C15 0.068(6) 0.100(7) 0.065(5) -0.002(5) -0.008(4) -0.018(5)
C16 0.089(7) 0.103(8) 0.091(7) -0.007(6) -0.020(5) 0.028(6)
C21 0.069(7) 0.124(9) 0.150(10) 0.042(8) -0.040(7) -0.005(6)
C9 0.070(7) 0.117(8) 0.128(9) -0.019(7) 0.028(6) -0.012(5)
C10 0.069(7) 0.102(8) 0.137(9) -0.019(7) -0.011(6) 0.007(5)
C24 0.108(7) 0.057(6) 0.114(7) 0.004(6) 0.017(5) 0.003(6)
C17 0.090(7) 0.091(7) 0.097(7) -0.011(6) -0.006(5) 0.032(5)
C5 0.115(9) 0.140(11) 0.104(9) 0.063(8) -0.028(7) 0.002(8)
C12 0.085(7) 0.045(6) 0.155(10) -0.006(6) 0.006(6) 0.000(5)
N1 0.134(9) 0.061(6) 0.292(16) 0.009(8) 0.000(9) 0.004(5)
C4 0.116(10) 0.106(9) 0.174(13) 0.016(10) -0.026(9) 0.030(7)
C22 0.070(7) 0.127(9) 0.164(12) 0.050(9) 0.039(7) 0.009(6)
N2 0.209(11) 0.061(6) 0.171(10) 0.004(6) 0.014(9) 0.009(7)

loop_
_atom_type_symbol
_atom_type_description
_atom_type_scat_dispersion_real
_atom_type_scat_dispersion_imag
_atom_type_scat_source
C C 0.0033 0.0016 'International Tables Vol C Tables 4.2.6.8 and 6.1.1.4'
H H 0 0 'International Tables Vol C Tables 4.2.6.8 and 6.1.1.4'
N N 0.0061 0.0033 'International Tables Vol C Tables 4.2.6.8 and 6.1.1.4'
O O 0.0106 0.006 'International Tables Vol C Tables 4.2.6.8 and 6.1.1.4'
Br Br -0.2901 2.4595 'International Tables Vol C Tables 4.2.6.8 and 6.1.1.4'

loop_
_geom_angle_atom_site_label_1
_geom_angle_atom_site_label_2
_geom_angle_atom_site_label_3
_geom_angle
_geom_angle_site_symmetry_1
_geom_angle_site_symmetry_3
_geom_angle_publ_flag
C24 C19 C23 112.3(7) . . ?
C24 C19 C13 109.8(6) . . ?
C23 C19 C13 115.9(6) . . ?
C24 C19 C20 104.3(7) . . ?
C23 C19 C20 103.8(6) . . ?
C13 C19 C20 109.9(6) . . ?
C2 C1 C6 109.6(7) . . ?
C2 C1 C7 112.7(6) . . ?
C6 C1 C7 108.6(6) . . ?
C2 C1 H1 108.7 . . ?
C6 C1 H1 108.7 . . ?
C7 C1 H1 108.7 . . ?
C3 C2 C1 126.4(7) . . ?
C3 C2 Br1 116.7(6) . . ?
C1 C2 Br1 116.8(6) . . ?
C10 C11 C7 103.7(6) . . ?
C10 C11 H11A 111 . . ?
C7 C11 H11A 111 . . ?
C10 C11 H11B 111 . . ?
C7 C11 H11B 111 . . ?
H11A C11 H11B 109 . . ?
C14 C13 C18 108.3(6) . . ?
C14 C13 C19 111.8(6) . . ?
C18 C13 C19 110.9(6) . . ?
C14 C13 H13 108.6 . . ?
C18 C13 H13 108.6 . . ?
C19 C13 H13 108.6 . . ?
O2 C20 C21 128.6(9) . . ?
O2 C20 C19 125.0(8) . . ?
C21 C20 C19 106.4(8) . . ?
C17 C18 C13 113.2(6) . . ?
C17 C18 H18A 108.9 . . ?
C13 C18 H18A 108.9 . . ?
C17 C18 H18B 108.9 . . ?
C13 C18 H18B 108.9 . . ?
H18A C18 H18B 107.8 . . ?
C12 C7 C1 113.2(6) . . ?
C12 C7 C8 103.9(7) . . ?
C1 C7 C8 112.2(6) . . ?
C12 C7 C11 109.8(7) . . ?
C1 C7 C11 114.7(6) . . ?
C8 C7 C11 102.0(7) . . ?
C15 C14 C13 125.9(7) . . ?
C15 C14 Br2 116.1(6) . . ?
C13 C14 Br2 118.0(6) . . ?
C22 C23 C19 105.3(7) . . ?
C22 C23 H23A 110.7 . . ?
C19 C23 H23A 110.7 . . ?
C22 C23 H23B 110.7 . . ?
C19 C23 H23B 110.7 . . ?
H23A C23 H23B 108.8 . . ?
O1 C8 C9 126.9(8) . . ?
O1 C8 C7 123.2(8) . . ?
C9 C8 C7 109.8(8) . . ?
C2 C3 C4 123.6(8) . . ?
C2 C3 H3 118.2 . . ?
C4 C3 H3 118.2 . . ?
C5 C6 C1 110.6(7) . . ?
C5 C6 H6A 109.5 . . ?
C1 C6 H6A 109.5 . . ?
C5 C6 H6B 109.5 . . ?
C1 C6 H6B 109.5 . . ?
H6A C6 H6B 108.1 . . ?
C14 C15 C16 122.9(7) . . ?
C14 C15 H15 118.5 . . ?
C16 C15 H15 118.5 . . ?
C15 C16 C17 110.0(8) . . ?
C15 C16 H16A 109.7 . . ?
C17 C16 H16A 109.7 . . ?
C15 C16 H16B 109.7 . . ?
C17 C16 H16B 109.7 . . ?
H16A C16 H16B 108.2 . . ?
C20 C21 C22 104.8(9) . . ?
C20 C21 H21A 110.8 . . ?
C22 C21 H21A 110.8 . . ?
C20 C21 H21B 110.8 . . ?
C22 C21 H21B 110.8 . . ?
H21A C21 H21B 108.9 . . ?
C8 C9 C10 104.6(8) . . ?
C8 C9 H9A 110.8 . . ?
C10 C9 H9A 110.8 . . ?
C8 C9 H9B 110.8 . . ?
C10 C9 H9B 110.8 . . ?
H9A C9 H9B 108.9 . . ?
C9 C10 C11 104.7(8) . . ?
C9 C10 H10A 110.8 . . ?
C11 C10 H10A 110.8 . . ?
C9 C10 H10B 110.8 . . ?
C11 C10 H10B 110.8 . . ?
H10A C10 H10B 108.9 . . ?
N2 C24 C19 172.4(12) . . ?
C18 C17 C16 109.0(7) . . ?
C18 C17 H17A 109.9 . . ?
C16 C17 H17A 109.9 . . ?
C18 C17 H17B 109.9 . . ?
C16 C17 H17B 109.9 . . ?
H17A C17 H17B 108.3 . . ?
C4 C5 C6 111.9(9) . . ?
C4 C5 H5A 109.2 . . ?
C6 C5 H5A 109.2 . . ?
C4 C5 H5B 109.2 . . ?
C6 C5 H5B 109.2 . . ?
H5A C5 H5B 107.9 . . ?
N1 C12 C7 175.9(12) . . ?
C5 C4 C3 109.3(9) . . ?
C5 C4 H4A 109.8 . . ?
C3 C4 H4A 109.8 . . ?
C5 C4 H4B 109.8 . . ?
C3 C4 H4B 109.8 . . ?
H4A C4 H4B 108.3 . . ?
C23 C22 C21 104.0(7) . . ?
C23 C22 H22A 111 . . ?
C21 C22 H22A 111 . . ?
C23 C22 H22B 111 . . ?
C21 C22 H22B 111 . . ?
H22A C22 H22B 109 . . ?

loop_
_geom_bond_atom_site_label_1
_geom_bond_atom_site_label_2
_geom_bond_distance
_geom_bond_site_symmetry_2
_geom_bond_publ_flag
Br1 C2 1.891(8) . ?
Br2 C14 1.901(8) . ?
C19 C24 1.464(12) . ?
C19 C23 1.514(11) . ?
C19 C13 1.564(10) . ?
C19 C20 1.583(12) . ?
O2 C20 1.187(9) . ?
C1 C2 1.501(10) . ?
C1 C6 1.553(11) . ?
C1 C7 1.565(9) . ?
C1 H1 0.98 . ?
C2 C3 1.291(11) . ?
C11 C10 1.531(11) . ?
C11 C7 1.566(10) . ?
C11 H11A 0.97 . ?
C11 H11B 0.97 . ?
C13 C14 1.497(10) . ?
C13 C18 1.531(10) . ?
C13 H13 0.98 . ?
C20 C21 1.496(12) . ?
C18 C17 1.516(10) . ?
C18 H18A 0.97 . ?
C18 H18B 0.97 . ?
C7 C12 1.480(13) . ?
C7 C8 1.565(10) . ?
C14 C15 1.354(11) . ?
C23 C22 1.498(12) . ?
C23 H23A 0.97 . ?
C23 H23B 0.97 . ?
O1 C8 1.198(10) . ?
C8 C9 1.483(12) . ?
C3 C4 1.486(13) . ?
C3 H3 0.93 . ?
C6 C5 1.521(13) . ?
C6 H6A 0.97 . ?
C6 H6B 0.97 . ?
C15 C16 1.462(12) . ?
C15 H15 0.93 . ?
C16 C17 1.524(11) . ?
C16 H16A 0.97 . ?
C16 H16B 0.97 . ?
C21 C22 1.508(14) . ?
C21 H21A 0.97 . ?
C21 H21B 0.97 . ?
C9 C10 1.503(13) . ?
C9 H9A 0.97 . ?
C9 H9B 0.97 . ?
C10 H10A 0.97 . ?
C10 H10B 0.97 . ?
C24 N2 1.137(11) . ?
C17 H17A 0.97 . ?
C17 H17B 0.97 . ?
C5 C4 1.484(14) . ?
C5 H5A 0.97 . ?
C5 H5B 0.97 . ?
C12 N1 1.137(12) . ?
C4 H4A 0.97 . ?
C4 H4B 0.97 . ?
C22 H22A 0.97 . ?
C22 H22B 0.97 . ?

loop_
_geom_torsion_atom_site_label_1
_geom_torsion_atom_site_label_2
_geom_torsion_atom_site_label_3
_geom_torsion_atom_site_label_4
_geom_torsion
_geom_torsion_site_symmetry_1
_geom_torsion_site_symmetry_2
_geom_torsion_site_symmetry_3
_geom_torsion_site_symmetry_4
_geom_torsion_publ_flag
C6 C1 C2 C3 6.6(11) . . . . ?
C7 C1 C2 C3 127.6(8) . . . . ?
C6 C1 C2 Br1 -176.4(5) . . . . ?
C7 C1 C2 Br1 -55.4(8) . . . . ?
C24 C19 C13 C14 83.2(8) . . . . ?
C23 C19 C13 C14 -45.3(9) . . . . ?
C20 C19 C13 C14 -162.6(6) . . . . ?
C24 C19 C13 C18 -155.9(7) . . . . ?
C23 C19 C13 C18 75.7(8) . . . . ?
C20 C19 C13 C18 -41.6(8) . . . . ?
C24 C19 C20 O2 63.4(10) . . . . ?
C23 C19 C20 O2 -178.8(8) . . . . ?
C13 C19 C20 O2 -54.2(10) . . . . ?
C24 C19 C20 C21 -115.6(8) . . . . ?
C23 C19 C20 C21 2.1(8) . . . . ?
C13 C19 C20 C21 126.7(7) . . . . ?
C14 C13 C18 C17 -40.8(9) . . . . ?
C19 C13 C18 C17 -163.7(6) . . . . ?
C2 C1 C7 C12 81.9(8) . . . . ?
C6 C1 C7 C12 -156.6(8) . . . . ?
C2 C1 C7 C8 -161.0(7) . . . . ?
C6 C1 C7 C8 -39.4(10) . . . . ?
C2 C1 C7 C11 -45.2(9) . . . . ?
C6 C1 C7 C11 76.3(8) . . . . ?
C10 C11 C7 C12 82.6(7) . . . . ?
C10 C11 C7 C1 -148.6(7) . . . . ?
C10 C11 C7 C8 -27.1(9) . . . . ?
C18 C13 C14 C15 8.6(10) . . . . ?
C19 C13 C14 C15 131.1(8) . . . . ?
C18 C13 C14 Br2 -173.4(5) . . . . ?
C19 C13 C14 Br2 -51.0(8) . . . . ?
C24 C19 C23 C22 87.0(9) . . . . ?
C13 C19 C23 C22 -145.8(7) . . . . ?
C20 C19 C23 C22 -25.2(8) . . . . ?
C12 C7 C8 O1 70.0(12) . . . . ?
C1 C7 C8 O1 -52.6(13) . . . . ?
C11 C7 C8 O1 -175.8(10) . . . . ?
C12 C7 C8 C9 -108.1(9) . . . . ?
C1 C7 C8 C9 129.3(8) . . . . ?
C11 C7 C8 C9 6.1(10) . . . . ?
C1 C2 C3 C4 2.3(14) . . . . ?
Br1 C2 C3 C4 -174.7(8) . . . . ?
C2 C1 C6 C5 -37.0(10) . . . . ?
C7 C1 C6 C5 -160.5(8) . . . . ?
C13 C14 C15 C16 0.4(13) . . . . ?
Br2 C14 C15 C16 -177.5(6) . . . . ?
C14 C15 C16 C17 21.6(11) . . . . ?
O2 C20 C21 C22 -157.5(9) . . . . ?
C19 C20 C21 C22 21.5(9) . . . . ?
O1 C8 C9 C10 -160.2(11) . . . . ?
C7 C8 C9 C10 17.8(11) . . . . ?
C8 C9 C10 C11 -35.3(11) . . . . ?
C7 C11 C10 C9 39.4(9) . . . . ?
C23 C19 C24 N2 -100(8) . . . . ?
C13 C19 C24 N2 130(8) . . . . ?
C20 C19 C24 N2 12(8) . . . . ?
C13 C18 C17 C16 64.6(10) . . . . ?
C15 C16 C17 C18 -51.8(10) . . . . ?
C1 C6 C5 C4 62.3(12) . . . . ?
C1 C7 C12 N1 119(16) . . . . ?
C8 C7 C12 N1 -3(16) . . . . ?
C11 C7 C12 N1 -111(16) . . . . ?
C6 C5 C4 C3 -51.7(13) . . . . ?
C2 C3 C4 C5 20.3(14) . . . . ?
C19 C23 C22 C21 39.3(10) . . . . ?
C20 C21 C22 C23 -37.6(10) . . . . ?
